data_3000130
loop_
_publ_author_name
'Anna Olejniczak'

_journal_name_full 'To be published'
_chemical_formula_sum 'C13 H16 Cl2 N2 O3'
_chemical_name_common 'quinuclidinum 2,6-dichloro-4-nitrophenolate'
_symmetry_space_group_name_Hall '-P 2ybc'
_symmetry_space_group_name_H-M 'P 1 21/c 1'
_cell_angle_alpha 90
_cell_angle_beta 105.862(5)
_cell_angle_gamma 90
_cell_length_a 11.9779(6)
_cell_length_b 11.4024(5)
_cell_length_c 11.2258(7)
_cell_measurement_temperature 293(2)
_cell_volume 1474.80(14)
_diffrn_ambient_temperature 293(2)
_diffrn_radiation_probe x-ray
_diffrn_radiation_type MoK\a
_diffrn_radiation_wavelength 0.71073
_refine_ls_goodness_of_fit_ref 1.038
_refine_ls_R_factor_all 0.0426
_refine_ls_R_factor_gt 0.0336
_refine_ls_wR_factor_gt 0.0814
_refine_ls_wR_factor_ref 0.0858
_cod_database_code 3000130
_cod_hold_until_date 2017-10-31

loop_
_atom_site_label
_atom_site_fract_x
_atom_site_fract_y
_atom_site_fract_z
? ? ? ?
